data_7111978
loop_
_publ_author_name
'Weiliang Chen'
'Lili Lin'
'Yunfei Cai'
'Yong Xia'
'Weidi Cao'
'Xiaohua Liu'
'Xiaoming Feng'

_publ_section_title
;
 Catalytic asymmetric [3+2] cycloaddition of aromatic aldehydes with
 oxiranes by C-C bond cleavage of epoxides: highly efficient synthesis of
 chiral 1,3-dioxolanes
;
_journal_name_full Chem.Commun.
_journal_page_first 2161
_journal_paper_doi 10.1039/c3cc48606k
_journal_volume 50
_journal_year 2014
_chemical_absolute_configuration unk
_chemical_formula_moiety 'C33 H24 O4'
_chemical_formula_sum 'C33 H24 O4'
_chemical_formula_weight 484.52
_chemical_name_systematic
; 
 ? 
;
_space_group_IT_number 19
_symmetry_cell_setting orthorhombic
_symmetry_space_group_name_Hall 'P 2ac 2ab'
_symmetry_space_group_name_H-M 'P 21 21 21'
_atom_sites_solution_hydrogens geom
_atom_sites_solution_primary direct
_atom_sites_solution_secondary difmap
_audit_creation_method SHELXL-97
_cell_angle_alpha 90.00
_cell_angle_beta 90.00
_cell_angle_gamma 90.00
_cell_formula_units_Z 4
_cell_length_a 10.5563(6)
_cell_length_b 13.0186(6)
_cell_length_c 18.3454(10)
_cell_measurement_reflns_used 4331
_cell_measurement_temperature 170(2)
_cell_measurement_theta_max 29.3858
_cell_measurement_theta_min 3.3142
_cell_volume 2521.2(2)
_computing_cell_refinement 'CrysAlis PRO (Agilent Technologies, 2011)'
_computing_data_collection 'CrysAlis PRO'
_computing_data_reduction 'CrysAlis PRO'
_computing_molecular_graphics 'OLEX2 (Dolomanov et al., 2009)'
_computing_publication_material OLEX2
_computing_structure_refinement 'SHELXL-97 (Sheldrick, 2008)'
_computing_structure_solution 'SHELXS-97 (Sheldrick, 2008)'
_diffrn_ambient_temperature 170(2)
_diffrn_detector_area_resol_mean 10.3592
_diffrn_measured_fraction_theta_full 0.997
_diffrn_measured_fraction_theta_max 0.997
_diffrn_measurement_device_type 'Xcalibur, Atlas, Gemini ultra'
_diffrn_measurement_method '\w scans'
_diffrn_radiation_monochromator graphite
_diffrn_radiation_source 'fine-focus sealed tube'
_diffrn_radiation_type MoK\a
_diffrn_radiation_wavelength 0.71073
_diffrn_reflns_av_R_equivalents 0.0403
_diffrn_reflns_av_sigmaI/netI 0.0248
_diffrn_reflns_limit_h_max 11
_diffrn_reflns_limit_h_min -12
_diffrn_reflns_limit_k_max 15
_diffrn_reflns_limit_k_min -12
_diffrn_reflns_limit_l_max 21
_diffrn_reflns_limit_l_min -22
_diffrn_reflns_number 15921
_diffrn_reflns_theta_full 25.35
_diffrn_reflns_theta_max 25.35
_diffrn_reflns_theta_min 3.32
_exptl_absorpt_coefficient_mu 0.083
_exptl_absorpt_correction_T_max 0.9755
_exptl_absorpt_correction_T_min 0.9691
_exptl_absorpt_correction_type multi-scan
_exptl_absorpt_process_details
;
CrysAlis PRO (Agilent Technologies, 2011) 
;
_exptl_crystal_colour yellow
_exptl_crystal_density_diffrn 1.276
_exptl_crystal_density_method 'not measured'
_exptl_crystal_description block
_exptl_crystal_F_000 1016
_exptl_crystal_size_max 0.38
_exptl_crystal_size_mid 0.32
_exptl_crystal_size_min 0.30
_refine_diff_density_max 0.128
_refine_diff_density_min -0.145
_refine_diff_density_rms 0.028
_refine_ls_abs_structure_details 'Flack H D (1983), Acta Cryst. A39, 876-881'
_refine_ls_abs_structure_Flack 0.7(12)
_refine_ls_extinction_method none
_refine_ls_goodness_of_fit_ref 1.037
_refine_ls_hydrogen_treatment mixed
_refine_ls_matrix_type full
_refine_ls_number_parameters 334
_refine_ls_number_reflns 2613
_refine_ls_number_restraints 0
_refine_ls_restrained_S_all 1.037
_refine_ls_R_factor_all 0.0405
_refine_ls_R_factor_gt 0.0318
_refine_ls_shift/su_max 0.001
_refine_ls_shift/su_mean 0.000
_refine_ls_structure_factor_coef Fsqd
_refine_ls_weighting_details 'calc w=1/[\s^2^(Fo^2^)+(0.0269P)^2^+0.4623P] where P=(Fo^2^+2Fc^2^)/3'
_refine_ls_weighting_scheme calc
_refine_ls_wR_factor_gt 0.0661
_refine_ls_wR_factor_ref 0.0705
_reflns_number_gt 2274
_reflns_number_total 2613
_reflns_threshold_expression >2sigma(I)
_cod_data_source_file c3cc48606k.txt
_cod_data_source_block 130619_pyj0614_2
_cod_database_code 7111978

loop_
_symmetry_equiv_pos_as_xyz
'x, y, z'
'-x+1/2, -y, z+1/2'
'x+1/2, -y+1/2, -z'
'-x, y+1/2, -z+1/2'

loop_
_atom_site_label
_atom_site_type_symbol
_atom_site_fract_x
_atom_site_fract_y
_atom_site_fract_z
_atom_site_U_iso_or_equiv
_atom_site_adp_type
_atom_site_occupancy
_atom_site_symmetry_multiplicity
_atom_site_calc_flag
_atom_site_refinement_flags
O1 O 0.37439(14) 0.44871(12) 0.07926(9) 0.0472(4) Uani 1 1 d .
O2 O 0.35703(18) 0.51574(12) 0.23995(10) 0.0587(5) Uani 1 1 d .
O3 O 0.10220(13) 0.57524(10) 0.12418(7) 0.0312(3) Uani 1 1 d .
O4 O -0.00449(14) 0.45735(10) 0.18913(8) 0.0410(4) Uani 1 1 d .
C1 C 0.1800(2) 0.40026(14) 0.02557(11) 0.0303(5) Uani 1 1 d .
C2 C 0.0557(2) 0.42589(17) 0.00804(11) 0.0342(5) Uani 1 1 d .
H2 H 0.0167 0.4838 0.0301 0.041 Uiso 1 1 calc R
C3 C -0.0112(2) 0.36676(18) -0.04172(11) 0.0422(6) Uani 1 1 d .
H3 H -0.0958 0.3848 -0.0539 0.051 Uiso 1 1 calc R
C4 C 0.0441(3) 0.28224(19) -0.07353(12) 0.0476(6) Uani 1 1 d .
H4 H -0.0031 0.2406 -0.1062 0.057 Uiso 1 1 calc R
C5 C 0.1683(3) 0.25824(19) -0.05771(14) 0.0527(7) Uani 1 1 d .
H5 H 0.2071 0.2008 -0.0806 0.063 Uiso 1 1 calc R
C6 C 0.2365(2) 0.31667(17) -0.00921(12) 0.0412(5) Uani 1 1 d .
H6 H 0.3224 0.3001 0.0007 0.049 Uiso 1 1 calc R
C7 C 0.2592(2) 0.45285(15) 0.08201(11) 0.0318(5) Uani 1 1 d .
C8 C 0.3319(2) 0.67272(16) 0.17679(12) 0.0352(5) Uani 1 1 d .
C9 C 0.3108(2) 0.72008(17) 0.11004(13) 0.0386(5) Uani 1 1 d .
H9 H 0.2722 0.6829 0.0714 0.046 Uiso 1 1 calc R
C10 C 0.3461(2) 0.82165(18) 0.09976(15) 0.0468(6) Uani 1 1 d .
H10 H 0.3329 0.8535 0.0538 0.056 Uiso 1 1 calc R
C11 C 0.4002(2) 0.87664(18) 0.15612(15) 0.0526(7) Uani 1 1 d .
H11 H 0.4242 0.9462 0.1489 0.063 Uiso 1 1 calc R
C12 C 0.4194(3) 0.83053(18) 0.22264(16) 0.0565(7) Uani 1 1 d .
H12 H 0.4552 0.8688 0.2616 0.068 Uiso 1 1 calc R
C13 C 0.3869(2) 0.72875(18) 0.23295(14) 0.0479(6) Uani 1 1 d .
H13 H 0.4021 0.6969 0.2787 0.058 Uiso 1 1 calc R
C14 C 0.3025(2) 0.56232(16) 0.19189(12) 0.0383(5) Uani 1 1 d .
C15 C 0.1417(2) 0.31502(15) 0.18520(11) 0.0352(5) Uani 1 1 d .
C16 C 0.0509(2) 0.25781(16) 0.14853(13) 0.0421(6) Uani 1 1 d .
H16 H -0.0253 0.2895 0.1325 0.051 Uiso 1 1 calc R
C17 C 0.0717(3) 0.15419(17) 0.13529(14) 0.0492(6) Uani 1 1 d .
H17 H 0.0102 0.1152 0.1095 0.059 Uiso 1 1 calc R
C18 C 0.1811(3) 0.10762(18) 0.15935(14) 0.0506(7) Uani 1 1 d .
H18 H 0.1953 0.0369 0.1497 0.061 Uiso 1 1 calc R
C19 C 0.2699(2) 0.16348(18) 0.19740(13) 0.0477(6) Uani 1 1 d .
H19 H 0.3444 0.1309 0.2150 0.057 Uiso 1 1 calc R
C20 C 0.2505(2) 0.26739(17) 0.21009(12) 0.0416(6) Uani 1 1 d .
H20 H 0.3122 0.3060 0.2360 0.050 Uiso 1 1 calc R
C21 C 0.1240(2) 0.42889(16) 0.19950(12) 0.0366(5) Uani 1 1 d .
H21 H 0.1480 0.4436 0.2512 0.044 Uiso 1 1 calc R
C22 C 0.19834(19) 0.50602(15) 0.14792(11) 0.0321(5) Uani 1 1 d .
C23 C -0.0025(2) 0.56320(15) 0.17347(12) 0.0362(5) Uani 1 1 d .
H23 H 0.0134 0.6032 0.2191 0.043 Uiso 1 1 calc R
C24 C -0.1230(2) 0.59829(16) 0.13882(12) 0.0370(5) Uani 1 1 d .
C25 C -0.2208(2) 0.53179(19) 0.12704(16) 0.0544(7) Uani 1 1 d .
H25 H -0.2110 0.4614 0.1394 0.065 Uiso 1 1 calc R
C26 C -0.3359(2) 0.5659(2) 0.09690(19) 0.0692(9) Uani 1 1 d .
H26 H -0.4023 0.5182 0.0880 0.083 Uiso 1 1 calc R
C27 C -0.3525(2) 0.6665(2) 0.08050(17) 0.0619(8) Uani 1 1 d .
H27 H -0.4311 0.6888 0.0609 0.074 Uiso 1 1 calc R
C28 C -0.2546(2) 0.73895(19) 0.09216(13) 0.0444(6) Uani 1 1 d .
C29 C -0.1365(2) 0.70469(16) 0.12069(12) 0.0358(5) Uani 1 1 d .
C30 C -0.0394(2) 0.77774(16) 0.13099(12) 0.0392(5) Uani 1 1 d .
H30 H 0.0406 0.7562 0.1492 0.047 Uiso 1 1 calc R
C31 C -0.0587(3) 0.87882(18) 0.11512(14) 0.0502(6) Uani 1 1 d .
H31 H 0.0082 0.9267 0.1219 0.060 Uiso 1 1 calc R
C32 C -0.1759(3) 0.9130(2) 0.08894(13) 0.0539(7) Uani 1 1 d .
H32 H -0.1889 0.9839 0.0793 0.065 Uiso 1 1 calc R
C33 C -0.2705(3) 0.8450(2) 0.07731(13) 0.0530(7) Uani 1 1 d .
H33 H -0.3493 0.8688 0.0588 0.064 Uiso 1 1 calc R

loop_
_atom_site_aniso_label
_atom_site_aniso_U_11
_atom_site_aniso_U_22
_atom_site_aniso_U_33
_atom_site_aniso_U_23
_atom_site_aniso_U_13
_atom_site_aniso_U_12
O1 0.0276(9) 0.0452(9) 0.0689(11) -0.0087(8) -0.0006(8) -0.0005(8)
O2 0.0660(12) 0.0423(10) 0.0677(11) 0.0074(9) -0.0338(10) -0.0012(9)
O3 0.0263(8) 0.0261(7) 0.0411(8) 0.0012(6) -0.0012(6) 0.0011(6)
O4 0.0389(9) 0.0280(7) 0.0562(9) 0.0023(7) 0.0122(8) 0.0009(7)
C1 0.0316(11) 0.0262(10) 0.0333(11) 0.0028(8) 0.0053(9) -0.0043(9)
C2 0.0325(12) 0.0335(11) 0.0367(11) 0.0023(10) 0.0006(9) -0.0026(10)
C3 0.0389(13) 0.0518(14) 0.0361(12) 0.0046(11) -0.0028(11) -0.0094(12)
C4 0.0568(17) 0.0494(14) 0.0366(12) -0.0073(12) 0.0002(12) -0.0180(13)
C5 0.0630(19) 0.0431(14) 0.0520(15) -0.0142(12) 0.0078(14) -0.0022(13)
C6 0.0399(14) 0.0369(12) 0.0467(13) -0.0036(10) 0.0027(11) -0.0001(10)
C7 0.0278(11) 0.0228(10) 0.0450(12) 0.0046(9) -0.0003(10) -0.0019(9)
C8 0.0270(12) 0.0320(11) 0.0465(12) -0.0051(10) -0.0070(10) 0.0007(10)
C9 0.0322(12) 0.0351(12) 0.0485(13) -0.0036(10) -0.0049(10) -0.0013(10)
C10 0.0384(14) 0.0388(13) 0.0631(16) 0.0076(12) 0.0012(12) -0.0010(11)
C11 0.0403(15) 0.0301(12) 0.087(2) -0.0044(13) -0.0037(14) -0.0030(11)
C12 0.0526(17) 0.0386(14) 0.0782(19) -0.0176(13) -0.0179(15) -0.0026(12)
C13 0.0468(15) 0.0417(13) 0.0554(14) -0.0076(11) -0.0158(13) -0.0009(12)
C14 0.0360(13) 0.0340(12) 0.0449(13) -0.0040(10) -0.0081(11) 0.0034(10)
C15 0.0415(13) 0.0296(11) 0.0344(11) 0.0071(9) 0.0048(10) -0.0003(10)
C16 0.0432(13) 0.0315(12) 0.0517(14) 0.0075(10) 0.0012(12) -0.0007(10)
C17 0.0547(16) 0.0298(12) 0.0629(16) 0.0033(11) 0.0050(14) -0.0076(11)
C18 0.0544(16) 0.0288(12) 0.0687(17) 0.0068(11) 0.0168(14) 0.0041(12)
C19 0.0423(14) 0.0418(13) 0.0590(15) 0.0135(12) 0.0105(13) 0.0084(12)
C20 0.0443(14) 0.0398(13) 0.0408(12) 0.0069(10) 0.0036(11) 0.0021(11)
C21 0.0415(13) 0.0323(11) 0.0362(11) 0.0017(9) 0.0020(10) 0.0021(11)
C22 0.0313(11) 0.0249(10) 0.0401(11) 0.0019(9) -0.0058(10) 0.0011(9)
C23 0.0374(13) 0.0274(11) 0.0437(12) -0.0031(9) 0.0078(10) 0.0001(10)
C24 0.0294(12) 0.0351(12) 0.0464(13) -0.0083(10) 0.0079(10) 0.0020(10)
C25 0.0345(14) 0.0402(14) 0.089(2) -0.0075(14) 0.0088(14) -0.0026(11)
C26 0.0289(15) 0.0640(19) 0.115(3) -0.0152(18) 0.0018(15) -0.0099(14)
C27 0.0279(13) 0.0686(19) 0.089(2) -0.0072(16) 0.0001(14) 0.0095(13)
C28 0.0347(13) 0.0520(15) 0.0465(13) -0.0059(11) 0.0050(11) 0.0105(12)
C29 0.0327(12) 0.0376(12) 0.0372(11) -0.0085(10) 0.0073(10) 0.0048(10)
C30 0.0426(14) 0.0346(12) 0.0403(12) -0.0052(10) -0.0009(11) 0.0034(11)
C31 0.0632(17) 0.0340(12) 0.0535(14) 0.0008(12) -0.0047(13) 0.0014(12)
C32 0.0713(19) 0.0401(14) 0.0504(15) 0.0052(11) -0.0036(14) 0.0157(15)
C33 0.0518(16) 0.0574(16) 0.0498(14) 0.0015(12) -0.0004(13) 0.0233(14)

loop_
_atom_type_symbol
_atom_type_description
_atom_type_scat_dispersion_real
_atom_type_scat_dispersion_imag
_atom_type_scat_source
C C 0.0033 0.0016 'International Tables Vol C Tables 4.2.6.8 and 6.1.1.4'
H H 0.0000 0.0000 'International Tables Vol C Tables 4.2.6.8 and 6.1.1.4'
O O 0.0106 0.0060 'International Tables Vol C Tables 4.2.6.8 and 6.1.1.4'

loop_
_geom_angle_atom_site_label_1
_geom_angle_atom_site_label_2
_geom_angle_atom_site_label_3
_geom_angle
C22 O3 C23 106.65(15)
C23 O4 C21 105.59(16)
C2 C1 C6 119.0(2)
C2 C1 C7 125.24(19)
C6 C1 C7 115.7(2)
C3 C2 C1 120.0(2)
C3 C2 H2 120.0
C1 C2 H2 120.0
C4 C3 C2 120.4(2)
C4 C3 H3 119.8
C2 C3 H3 119.8
C3 C4 C5 119.7(2)
C3 C4 H4 120.1
C5 C4 H4 120.1
C6 C5 C4 120.6(2)
C6 C5 H5 119.7
C4 C5 H5 119.7
C5 C6 C1 120.3(2)
C5 C6 H6 119.9
C1 C6 H6 119.9
O1 C7 C1 120.6(2)
O1 C7 C22 118.09(19)
C1 C7 C22 121.16(18)
C9 C8 C13 119.2(2)
C9 C8 C14 123.8(2)
C13 C8 C14 117.0(2)
C10 C9 C8 120.0(2)
C10 C9 H9 120.0
C8 C9 H9 120.0
C11 C10 C9 120.2(2)
C11 C10 H10 119.9
C9 C10 H10 119.9
C12 C11 C10 119.9(2)
C12 C11 H11 120.0
C10 C11 H11 120.0
C11 C12 C13 120.2(2)
C11 C12 H12 119.9
C13 C12 H12 119.9
C12 C13 C8 120.4(2)
C12 C13 H13 119.8
C8 C13 H13 119.8
O2 C14 C8 121.0(2)
O2 C14 C22 118.57(19)
C8 C14 C22 120.38(19)
C20 C15 C16 119.5(2)
C20 C15 C21 118.9(2)
C16 C15 C21 121.6(2)
C15 C16 C17 119.8(2)
C15 C16 H16 120.1
C17 C16 H16 120.1
C18 C17 C16 120.3(3)
C18 C17 H17 119.8
C16 C17 H17 119.8
C19 C18 C17 120.1(2)
C19 C18 H18 120.0
C17 C18 H18 120.0
C18 C19 C20 120.0(2)
C18 C19 H19 120.0
C20 C19 H19 120.0
C15 C20 C19 120.3(2)
C15 C20 H20 119.9
C19 C20 H20 119.9
O4 C21 C15 110.45(18)
O4 C21 C22 103.14(16)
C15 C21 C22 117.03(18)
O4 C21 H21 108.6
C15 C21 H21 108.6
C22 C21 H21 108.6
O3 C22 C7 110.04(16)
O3 C22 C14 111.45(16)
C7 C22 C14 109.06(17)
O3 C22 C21 103.31(16)
C7 C22 C21 113.04(16)
C14 C22 C21 109.87(17)
O4 C23 O3 104.28(15)
O4 C23 C24 111.94(18)
O3 C23 C24 110.73(17)
O4 C23 H23 109.9
O3 C23 H23 109.9
C24 C23 H23 109.9
C25 C24 C29 120.1(2)
C25 C24 C23 121.2(2)
C29 C24 C23 118.67(19)
C24 C25 C26 121.0(2)
C24 C25 H25 119.5
C26 C25 H25 119.5
C27 C26 C25 120.3(3)
C27 C26 H26 119.9
C25 C26 H26 119.9
C26 C27 C28 121.1(3)
C26 C27 H27 119.5
C28 C27 H27 119.5
C27 C28 C33 122.3(2)
C27 C28 C29 119.1(2)
C33 C28 C29 118.6(2)
C30 C29 C28 118.3(2)
C30 C29 C24 123.3(2)
C28 C29 C24 118.4(2)
C31 C30 C29 120.9(2)
C31 C30 H30 119.6
C29 C30 H30 119.6
C30 C31 C32 120.8(2)
C30 C31 H31 119.6
C32 C31 H31 119.6
C33 C32 C31 120.0(2)
C33 C32 H32 120.0
C31 C32 H32 120.0
C32 C33 C28 121.3(2)
C32 C33 H33 119.3
C28 C33 H33 119.3

loop_
_geom_bond_atom_site_label_1
_geom_bond_atom_site_label_2
_geom_bond_distance
O1 C7 1.218(2)
O2 C14 1.215(3)
O3 C22 1.425(2)
O3 C23 1.437(2)
O4 C23 1.408(2)
O4 C21 1.419(3)
C1 C2 1.392(3)
C1 C6 1.395(3)
C1 C7 1.497(3)
C2 C3 1.388(3)
C2 H2 0.9500
C3 C4 1.376(3)
C3 H3 0.9500
C4 C5 1.379(4)
C4 H4 0.9500
C5 C6 1.374(3)
C5 H5 0.9500
C6 H6 0.9500
C7 C22 1.534(3)
C8 C9 1.389(3)
C8 C13 1.389(3)
C8 C14 1.496(3)
C9 C10 1.387(3)
C9 H9 0.9500
C10 C11 1.382(4)
C10 H10 0.9500
C11 C12 1.375(4)
C11 H11 0.9500
C12 C13 1.382(3)
C12 H12 0.9500
C13 H13 0.9500
C14 C22 1.548(3)
C15 C20 1.383(3)
C15 C16 1.388(3)
C15 C21 1.517(3)
C16 C17 1.388(3)
C16 H16 0.9500
C17 C18 1.377(4)
C17 H17 0.9500
C18 C19 1.377(4)
C18 H18 0.9500
C19 C20 1.388(3)
C19 H19 0.9500
C20 H20 0.9500
C21 C22 1.587(3)
C21 H21 1.0000
C23 C24 1.493(3)
C23 H23 1.0000
C24 C25 1.365(3)
C24 C29 1.432(3)
C25 C26 1.407(4)
C25 H25 0.9500
C26 C27 1.355(4)
C26 H26 0.9500
C27 C28 1.415(4)
C27 H27 0.9500
C28 C33 1.417(3)
C28 C29 1.424(3)
C29 C30 1.411(3)
C30 C31 1.363(3)
C30 H30 0.9500
C31 C32 1.399(4)
C31 H31 0.9500
C32 C33 1.351(4)
C32 H32 0.9500
C33 H33 0.9500
